data_4314590
loop_
_publ_author_name
'Hyui Sul Lee'
'Mark Niemeyer'

_publ_contact_author_address
;
Institut f\"ur Anorganische und Analytische Chemie
Johannes Gutenberg-Universit\"at Mainz
Duesbergweg 10-14
D-55099 Mainz
Germany
;
_publ_contact_author_email niemeyer@uni-mainz.de
_publ_contact_author_name 'Mark Niemeyer'
_publ_section_title
;
 Homoleptic Heavy Alkaline Earth and Europium Triazenides
;
_journal_name_full 'Inorganic Chemistry'
_journal_page_first 730
_journal_page_last 735
_journal_paper_doi 10.1021/ic902055h
_journal_volume 49
_journal_year 2010
_chemical_formula_sum 'C99 H113 N6 Sr'
_chemical_formula_weight 1474.57
_chemical_name_systematic
;
 Bis((1-(2',4',6'-triisopropylbiphenyl-2))
(3-(2,4,6,2'',4'',6''-hexamethyl-1,1':3';1''-terphenyl-2'))
(triazenido-N,N'))strontium
;
_space_group_IT_number 14
_symmetry_cell_setting monoclinic
_symmetry_space_group_name_Hall '-P 2ybc'
_symmetry_space_group_name_H-M 'P 1 21/c 1'
_atom_sites_solution_hydrogens geom
_atom_sites_solution_primary direct
_atom_sites_solution_secondary difmap
_audit_creation_method SHELXL-97
_cell_angle_alpha 90.00
_cell_angle_beta 95.356(18)
_cell_angle_gamma 90.00
_cell_formula_units_Z 4
_cell_length_a 14.450(4)
_cell_length_b 23.779(4)
_cell_length_c 24.628(5)
_cell_measurement_reflns_used 52
_cell_measurement_temperature 173(2)
_cell_measurement_theta_max 12.1
_cell_measurement_theta_min 7.5
_cell_volume 8425(3)
_computing_structure_refinement 'SHELXL-97 (Sheldrick, 1997)'
_computing_structure_solution 'SHELXS-97 (Sheldrick, 1990)'
_diffrn_ambient_temperature 173(2)
_diffrn_measured_fraction_theta_full 0.998
_diffrn_measured_fraction_theta_max 0.998
_diffrn_measurement_device_type 'Siemens P4'
_diffrn_radiation_monochromator graphite
_diffrn_radiation_source 'fine-focus sealed tube'
_diffrn_radiation_type MoK\a
_diffrn_radiation_wavelength 0.71073
_diffrn_reflns_av_R_equivalents 0.032
_diffrn_reflns_av_sigmaI/netI 0.1598
_diffrn_reflns_limit_h_max 17
_diffrn_reflns_limit_h_min -17
_diffrn_reflns_limit_k_max 28
_diffrn_reflns_limit_k_min 0
_diffrn_reflns_limit_l_max 29
_diffrn_reflns_limit_l_min 0
_diffrn_reflns_number 15903
_diffrn_reflns_theta_full 25.01
_diffrn_reflns_theta_max 25.01
_diffrn_reflns_theta_min 2.22
_diffrn_standards_decay_% 0.2
_diffrn_standards_interval_count 298
_diffrn_standards_number 2
_exptl_absorpt_coefficient_mu 0.690
_exptl_absorpt_correction_T_max 0.733
_exptl_absorpt_correction_T_min 0.621
_exptl_absorpt_correction_type psi-scan
_exptl_crystal_colour yellow
_exptl_crystal_density_diffrn 1.163
_exptl_crystal_density_method 'not measured'
_exptl_crystal_description prism
_exptl_crystal_F_000 3148
_exptl_crystal_size_max 0.75
_exptl_crystal_size_mid 0.50
_exptl_crystal_size_min 0.45
_refine_diff_density_max 0.468
_refine_diff_density_min -0.623
_refine_diff_density_rms 0.067
_refine_ls_extinction_method none
_refine_ls_goodness_of_fit_ref 0.838
_refine_ls_hydrogen_treatment refU
_refine_ls_matrix_type full
_refine_ls_number_parameters 979
_refine_ls_number_reflns 14832
_refine_ls_number_restraints 0
_refine_ls_restrained_S_all 0.838
_refine_ls_R_factor_all 0.1181
_refine_ls_R_factor_gt 0.0545
_refine_ls_shift/su_max 0.001
_refine_ls_shift/su_mean 0.000
_refine_ls_structure_factor_coef Fsqd
_refine_ls_weighting_details 'calc w=1/[\s^2^(Fo^2^)+(0.0483P)^2^] where P=(Fo^2^+2Fc^2^)/3'
_refine_ls_weighting_scheme calc
_refine_ls_wR_factor_gt 0.1113
_refine_ls_wR_factor_ref 0.1268
_reflns_number_gt 7812
_reflns_number_total 14832
_reflns_threshold_expression >2sigma(I)
_cod_data_source_file ic902055h_si_001_1.cif
_cod_data_source_block 2
_cod_database_code 4314590

loop_
_symmetry_equiv_pos_as_xyz
'x, y, z'
'-x, y+1/2, -z+1/2'
'-x, -y, -z'
'x, -y-1/2, z-1/2'

loop_
_atom_site_label
_atom_site_type_symbol
_atom_site_fract_x
_atom_site_fract_y
_atom_site_fract_z
_atom_site_U_iso_or_equiv
_atom_site_adp_type
_atom_site_occupancy
_atom_site_symmetry_multiplicity
_atom_site_calc_flag
_atom_site_refinement_flags
_atom_site_disorder_assembly
_atom_site_disorder_group
Sr Sr 0.28409(3) 0.807708(16) 0.803678(15) 0.01832(9) Uani 1 1 d . . .
N1 N 0.3505(2) 0.90381(13) 0.77824(11) 0.0179(7) Uani 1 1 d . . .
N2 N 0.3464(2) 0.92835(12) 0.82634(12) 0.0156(7) Uani 1 1 d . . .
N3 N 0.2769(2) 0.90828(13) 0.85199(11) 0.0180(7) Uani 1 1 d . . .
N4 N 0.2184(2) 0.71748(13) 0.84288(12) 0.0180(7) Uani 1 1 d . . .
N5 N 0.2512(2) 0.72623(12) 0.89438(12) 0.0163(7) Uani 1 1 d . . .
N6 N 0.3291(2) 0.75673(12) 0.89815(12) 0.0183(7) Uani 1 1 d . . .
C11 C 0.4253(3) 0.92216(16) 0.74841(14) 0.0192(9) Uani 1 1 d . . .
C12 C 0.4653(3) 0.87886(16) 0.71901(15) 0.0216(9) Uani 1 1 d . . .
C13 C 0.5343(3) 0.88994(18) 0.68545(18) 0.0361(12) Uani 1 1 d . . .
H13A H 0.5590 0.8602 0.6654 0.043 Uiso 1 1 calc R . .
C14 C 0.5678(4) 0.94408(19) 0.68077(19) 0.0429(14) Uani 1 1 d . . .
H14A H 0.6166 0.9516 0.6585 0.051 Uiso 1 1 calc R . .
C15 C 0.5291(3) 0.98699(18) 0.70906(18) 0.0343(12) Uani 1 1 d . . .
H15A H 0.5514 1.0242 0.7052 0.041 Uiso 1 1 calc R . .
C16 C 0.4580(3) 0.97758(16) 0.74330(15) 0.0210(9) Uani 1 1 d . . .
C21 C 0.4344(3) 0.81907(15) 0.72522(14) 0.0180(9) Uani 1 1 d . . .
C22 C 0.3702(3) 0.79391(16) 0.68664(15) 0.0243(10) Uani 1 1 d . . .
C23 C 0.3442(3) 0.73829(17) 0.69406(16) 0.0292(11) Uani 1 1 d . . .
H23A H 0.2988 0.7219 0.6684 0.035 Uiso 1 1 calc R . .
C24 C 0.3820(3) 0.70579(16) 0.73755(17) 0.0281(11) Uani 1 1 d . . .
C25 C 0.4483(3) 0.73123(17) 0.77449(16) 0.0245(10) Uani 1 1 d . . .
H25A H 0.4757 0.7098 0.8044 0.029 Uiso 1 1 calc R . .
C26 C 0.4755(3) 0.78678(17) 0.76909(16) 0.0239(10) Uani 1 1 d . . .
C31 C 0.2848(3) 0.92940(14) 0.90758(14) 0.0145(8) Uani 1 1 d . . .
C32 C 0.2073(3) 0.94887(14) 0.93279(14) 0.0163(9) Uani 1 1 d . . .
C33 C 0.2240(3) 0.96870(15) 0.98654(15) 0.0223(10) Uani 1 1 d . . .
H33A H 0.1736 0.9842 1.0037 0.027 Uiso 1 1 calc R . .
C34 C 0.3102(3) 0.96673(16) 1.01540(16) 0.0291(11) Uani 1 1 d . . .
H34A H 0.3179 0.9795 1.0521 0.035 Uiso 1 1 calc R . .
C35 C 0.3865(3) 0.94601(17) 0.99081(15) 0.0248(10) Uani 1 1 d . . .
H35A H 0.4463 0.9447 1.0103 0.030 Uiso 1 1 calc R . .
C36 C 0.3728(3) 0.92731(16) 0.93705(15) 0.0247(10) Uani 1 1 d . . .
H36A H 0.4241 0.9128 0.9200 0.030 Uiso 1 1 calc R . .
C41 C 0.1093(3) 0.95096(15) 0.90708(14) 0.0162(9) Uani 1 1 d . . .
C42 C 0.0857(3) 0.98431(16) 0.86079(16) 0.0195(9) Uani 1 1 d . . .
C43 C -0.0071(3) 0.98729(17) 0.83951(16) 0.0253(10) Uani 1 1 d . . .
H43A H -0.0220 1.0092 0.8076 0.030 Uiso 1 1 calc R . .
C44 C -0.0793(3) 0.95982(17) 0.86257(16) 0.0253(10) Uani 1 1 d . . .
C45 C -0.0549(3) 0.92875(16) 0.90989(15) 0.0209(9) Uani 1 1 d . . .
H45A H -0.1026 0.9106 0.9273 0.025 Uiso 1 1 calc R . .
C46 C 0.0377(3) 0.92324(15) 0.93276(14) 0.0176(9) Uani 1 1 d . . .
C51 C 0.4203(3) 1.03131(16) 0.76642(15) 0.0209(10) Uani 1 1 d . . .
C52 C 0.3618(3) 1.06497(16) 0.73180(15) 0.0230(10) Uani 1 1 d . . .
C53 C 0.3398(3) 1.11905(17) 0.74851(16) 0.0290(11) Uani 1 1 d . . .
H53A H 0.2997 1.1417 0.7249 0.035 Uiso 1 1 calc R . .
C54 C 0.3749(3) 1.14086(17) 0.79889(17) 0.0298(11) Uani 1 1 d . . .
C55 C 0.4322(3) 1.10610(17) 0.83257(16) 0.0288(11) Uani 1 1 d . . .
H55A H 0.4563 1.1199 0.8673 0.035 Uiso 1 1 calc R . .
C56 C 0.4560(3) 1.05179(17) 0.81762(15) 0.0223(9) Uani 1 1 d . . .
C61 C 0.1347(3) 0.68515(16) 0.83670(14) 0.0175(9) Uani 1 1 d . . .
C62 C 0.0717(3) 0.70086(16) 0.79243(14) 0.0197(9) Uani 1 1 d . . .
C63 C -0.0116(3) 0.67146(17) 0.78038(16) 0.0259(10) Uani 1 1 d . . .
H63A H -0.0536 0.6826 0.7503 0.031 Uiso 1 1 calc R . .
C64 C -0.0327(3) 0.62633(18) 0.81222(18) 0.0330(11) Uani 1 1 d . . .
H64A H -0.0890 0.6061 0.8040 0.040 Uiso 1 1 calc R . .
C65 C 0.0284(3) 0.61067(18) 0.85609(17) 0.0299(11) Uani 1 1 d . . .
H65A H 0.0124 0.5801 0.8782 0.036 Uiso 1 1 calc R . .
C66 C 0.1127(3) 0.63833(16) 0.86904(15) 0.0203(9) Uani 1 1 d . . .
C71 C 0.0871(3) 0.75193(17) 0.75849(15) 0.0201(9) Uani 1 1 d . . .
C72 C 0.1017(3) 0.74658(19) 0.70315(17) 0.0293(11) Uani 1 1 d . . .
C73 C 0.1098(3) 0.7950(2) 0.67238(17) 0.0393(13) Uani 1 1 d . . .
H73A H 0.1202 0.7911 0.6350 0.047 Uiso 1 1 calc R . .
C74 C 0.1035(4) 0.8491(2) 0.69354(18) 0.0406(13) Uani 1 1 d . . .
C75 C 0.0870(3) 0.85360(18) 0.74855(17) 0.0298(11) Uani 1 1 d . . .
H75A H 0.0819 0.8898 0.7642 0.036 Uiso 1 1 calc R . .
C76 C 0.0780(2) 0.80613(18) 0.78066(14) 0.0196(8) Uani 1 1 d . . .
C81 C 0.1761(3) 0.61148(16) 0.91364(16) 0.0231(10) Uani 1 1 d . . .
C82 C 0.2234(3) 0.56317(17) 0.90148(18) 0.0324(11) Uani 1 1 d . . .
C83 C 0.2738(4) 0.5329(2) 0.9436(2) 0.0453(14) Uani 1 1 d . . .
H83A H 0.3076 0.5003 0.9350 0.054 Uiso 1 1 calc R . .
C84 C 0.2748(4) 0.5499(2) 0.9971(2) 0.0527(15) Uani 1 1 d . . .
C85 C 0.2261(4) 0.5975(2) 1.00848(18) 0.0427(13) Uani 1 1 d . . .
H85A H 0.2276 0.6097 1.0453 0.051 Uiso 1 1 calc R . .
C86 C 0.1751(3) 0.62851(17) 0.96857(16) 0.0275(10) Uani 1 1 d . . .
C91 C 0.3507(3) 0.77280(15) 0.95453(14) 0.0163(9) Uani 1 1 d . . .
C92 C 0.4424(3) 0.77112(15) 0.98013(15) 0.0186(9) Uani 1 1 d . . .
C93 C 0.4543(3) 0.78676(17) 1.03501(16) 0.0281(10) Uani 1 1 d . . .
H93A H 0.5147 0.7838 1.0536 0.034 Uiso 1 1 calc R . .
C94 C 0.3836(3) 0.8063(2) 1.06386(15) 0.0328(11) Uani 1 1 d . . .
H94A H 0.3955 0.8171 1.1010 0.039 Uiso 1 1 calc R . .
C95 C 0.2952(3) 0.80965(18) 1.03752(15) 0.0284(10) Uani 1 1 d . . .
H95A H 0.2456 0.8235 1.0564 0.034 Uiso 1 1 calc R . .
C96 C 0.2785(3) 0.79286(16) 0.98323(16) 0.0244(10) Uani 1 1 d . . .
H96A H 0.2173 0.7951 0.9656 0.029 Uiso 1 1 calc R . .
C101 C 0.5289(3) 0.75541(16) 0.95353(15) 0.0198(9) Uani 1 1 d . . .
C102 C 0.5408(3) 0.70013(17) 0.93352(15) 0.0238(9) Uani 1 1 d . . .
C103 C 0.6231(3) 0.68743(18) 0.91042(16) 0.0270(10) Uani 1 1 d . . .
H10A H 0.6299 0.6510 0.8954 0.032 Uiso 1 1 calc R . .
C104 C 0.6957(3) 0.72573(18) 0.90839(17) 0.0278(10) Uani 1 1 d . . .
C105 C 0.6841(3) 0.77795(17) 0.93089(15) 0.0249(10) Uani 1 1 d . . .
H10B H 0.7335 0.8043 0.9311 0.030 Uiso 1 1 calc R . .
C106 C 0.6036(3) 0.79387(16) 0.95327(15) 0.0220(10) Uani 1 1 d . . .
C107 C 0.4716(3) 0.65304(17) 0.94234(17) 0.0283(10) Uani 1 1 d . . .
H10C H 0.4095 0.6706 0.9458 0.034 Uiso 1 1 calc R . .
C108 C 0.4608(4) 0.6109(2) 0.8961(2) 0.079(2) Uani 1 1 d . . .
H10D H 0.4389 0.6303 0.8622 0.119 Uiso 1 1 calc R . .
H10E H 0.4157 0.5821 0.9042 0.119 Uiso 1 1 calc R . .
H10F H 0.5210 0.5932 0.8920 0.119 Uiso 1 1 calc R . .
C109 C 0.5030(4) 0.6238(2) 0.9962(2) 0.079(2) Uani 1 1 d . . .
H10G H 0.4603 0.5929 1.0023 0.118 Uiso 1 1 calc R . .
H10H H 0.5029 0.6509 1.0262 0.118 Uiso 1 1 calc R . .
H10I H 0.5659 0.6089 0.9947 0.118 Uiso 1 1 calc R . .
C110 C 0.7833(3) 0.7104(2) 0.88218(19) 0.0394(13) Uani 1 1 d . . .
H11A H 0.7729 0.6729 0.8643 0.047 Uiso 1 1 calc R . .
C111 C 0.8660(4) 0.7049(3) 0.9249(3) 0.087(2) Uani 1 1 d . . .
H11B H 0.8546 0.6742 0.9500 0.131 Uiso 1 1 calc R . .
H11C H 0.8745 0.7401 0.9454 0.131 Uiso 1 1 calc R . .
H11D H 0.9222 0.6967 0.9069 0.131 Uiso 1 1 calc R . .
C112 C 0.8031(4) 0.7528(3) 0.8377(3) 0.083(2) Uani 1 1 d . . .
H11E H 0.7485 0.7558 0.8111 0.125 Uiso 1 1 calc R . .
H11F H 0.8566 0.7400 0.8193 0.125 Uiso 1 1 calc R . .
H11G H 0.8168 0.7897 0.8543 0.125 Uiso 1 1 calc R . .
C113 C 0.5984(3) 0.85419(16) 0.97453(15) 0.0222(9) Uani 1 1 d . . .
H11H H 0.5340 0.8608 0.9850 0.027 Uiso 1 1 calc R . .
C114 C 0.6182(3) 0.89762(17) 0.93122(17) 0.0340(11) Uani 1 1 d . . .
H11I H 0.5780 0.8904 0.8977 0.051 Uiso 1 1 calc R . .
H11J H 0.6835 0.8948 0.9236 0.051 Uiso 1 1 calc R . .
H11K H 0.6060 0.9355 0.9446 0.051 Uiso 1 1 calc R . .
C115 C 0.6677(3) 0.86400(19) 1.02576(17) 0.0373(12) Uani 1 1 d . . .
H11L H 0.6599 0.9022 1.0395 0.056 Uiso 1 1 calc R . .
H11M H 0.7315 0.8592 1.0160 0.056 Uiso 1 1 calc R . .
H11N H 0.6555 0.8367 1.0541 0.056 Uiso 1 1 calc R . .
C221 C 0.3322(3) 0.82608(19) 0.63676(17) 0.0405(13) Uani 1 1 d . . .
H22A H 0.2839 0.8037 0.6162 0.061 Uiso 1 1 calc R . .
H22B H 0.3824 0.8338 0.6137 0.061 Uiso 1 1 calc R . .
H22C H 0.3054 0.8616 0.6479 0.061 Uiso 1 1 calc R . .
C241 C 0.3558(4) 0.64497(17) 0.7432(2) 0.0469(14) Uani 1 1 d . . .
H24A H 0.3245 0.6315 0.7085 0.070 Uiso 1 1 calc R . .
H24B H 0.3137 0.6412 0.7720 0.070 Uiso 1 1 calc R . .
H24C H 0.4119 0.6226 0.7526 0.070 Uiso 1 1 calc R . .
C261 C 0.5442(3) 0.8134(2) 0.81129(17) 0.0431(13) Uani 1 1 d . . .
H26A H 0.5564 0.7877 0.8422 0.065 Uiso 1 1 calc R . .
H26B H 0.5185 0.8487 0.8239 0.065 Uiso 1 1 calc R . .
H26C H 0.6024 0.8211 0.7951 0.065 Uiso 1 1 calc R . .
C421 C 0.1555(3) 1.02151(16) 0.83488(15) 0.0216(10) Uani 1 1 d . . .
H42A H 0.2189 1.0124 0.8526 0.026 Uiso 1 1 calc R . .
C422 C 0.1557(3) 1.01013(18) 0.77394(16) 0.0339(11) Uani 1 1 d . . .
H42B H 0.1751 0.9712 0.7683 0.051 Uiso 1 1 calc R . .
H42C H 0.1990 1.0359 0.7584 0.051 Uiso 1 1 calc R . .
H42D H 0.0930 1.0159 0.7560 0.051 Uiso 1 1 calc R . .
C423 C 0.1365(4) 1.08409(17) 0.8454(2) 0.0427(13) Uani 1 1 d . . .
H42E H 0.1290 1.0897 0.8842 0.064 Uiso 1 1 calc R . .
H42F H 0.0796 1.0957 0.8236 0.064 Uiso 1 1 calc R . .
H42G H 0.1889 1.1067 0.8353 0.064 Uiso 1 1 calc R . .
C441 C -0.1797(3) 0.9636(2) 0.8382(2) 0.0419(13) Uani 1 1 d . . .
H44A H -0.2198 0.9491 0.8660 0.050 Uiso 1 1 calc R . .
C442 C -0.1953(4) 0.9259(3) 0.7877(2) 0.086(2) Uani 1 1 d . . .
H44B H -0.2597 0.9297 0.7718 0.128 Uiso 1 1 calc R . .
H44C H -0.1830 0.8867 0.7982 0.128 Uiso 1 1 calc R . .
H44D H -0.1531 0.9373 0.7608 0.128 Uiso 1 1 calc R . .
C443 C -0.2105(4) 1.0227(2) 0.8243(2) 0.0643(18) Uani 1 1 d . . .
H44E H -0.2020 1.0462 0.8570 0.096 Uiso 1 1 calc R . .
H44F H -0.2763 1.0225 0.8104 0.096 Uiso 1 1 calc R . .
H44G H -0.1733 1.0378 0.7963 0.096 Uiso 1 1 calc R . .
C461 C 0.0547(3) 0.88833(16) 0.98525(15) 0.0221(9) Uani 1 1 d . . .
H46A H 0.1234 0.8846 0.9941 0.027 Uiso 1 1 calc R . .
C462 C 0.0139(3) 0.82959(16) 0.98012(16) 0.0293(11) Uani 1 1 d . . .
H46B H 0.0381 0.8102 0.9493 0.044 Uiso 1 1 calc R . .
H46C H -0.0540 0.8321 0.9740 0.044 Uiso 1 1 calc R . .
H46D H 0.0311 0.8086 1.0138 0.044 Uiso 1 1 calc R . .
C463 C 0.0151(3) 0.91845(18) 1.03335(15) 0.0324(11) Uani 1 1 d . . .
H46E H 0.0295 0.8965 1.0668 0.049 Uiso 1 1 calc R . .
H46F H -0.0525 0.9221 1.0259 0.049 Uiso 1 1 calc R . .
H46G H 0.0430 0.9559 1.0380 0.049 Uiso 1 1 calc R . .
C521 C 0.3211(3) 1.04341(18) 0.67669(16) 0.0353(12) Uani 1 1 d . . .
H52A H 0.2666 1.0660 0.6640 0.053 Uiso 1 1 calc R . .
H52B H 0.3026 1.0040 0.6801 0.053 Uiso 1 1 calc R . .
H52C H 0.3679 1.0463 0.6504 0.053 Uiso 1 1 calc R . .
C541 C 0.3534(4) 1.20003(18) 0.81539(18) 0.0495(14) Uani 1 1 d . . .
H54A H 0.4116 1.2207 0.8241 0.074 Uiso 1 1 calc R . .
H54B H 0.3182 1.1991 0.8475 0.074 Uiso 1 1 calc R . .
H54C H 0.3164 1.2188 0.7853 0.074 Uiso 1 1 calc R . .
C561 C 0.5220(3) 1.01803(18) 0.85532(17) 0.0335(11) Uani 1 1 d . . .
H56A H 0.5737 1.0420 0.8698 0.050 Uiso 1 1 calc R . .
H56B H 0.5461 0.9865 0.8353 0.050 Uiso 1 1 calc R . .
H56C H 0.4892 1.0035 0.8855 0.050 Uiso 1 1 calc R . .
C721 C 0.1066(3) 0.6891(2) 0.67657(17) 0.0413(12) Uani 1 1 d . . .
H72A H 0.1386 0.6924 0.6433 0.062 Uiso 1 1 calc R . .
H72B H 0.0435 0.6748 0.6673 0.062 Uiso 1 1 calc R . .
H72C H 0.1408 0.6631 0.7020 0.062 Uiso 1 1 calc R . .
C741 C 0.1089(4) 0.9010(2) 0.6590(2) 0.0685(19) Uani 1 1 d . . .
H74A H 0.1021 0.8905 0.6204 0.103 Uiso 1 1 calc R . .
H74B H 0.1692 0.9193 0.6677 0.103 Uiso 1 1 calc R . .
H74C H 0.0590 0.9270 0.6664 0.103 Uiso 1 1 calc R . .
C761 C 0.0572(3) 0.81496(17) 0.83973(15) 0.0289(10) Uani 1 1 d . . .
H76A H 0.0212 0.8496 0.8425 0.043 Uiso 1 1 calc R . .
H76B H 0.1157 0.8179 0.8631 0.043 Uiso 1 1 calc R . .
H76C H 0.0213 0.7830 0.8516 0.043 Uiso 1 1 calc R . .
C821 C 0.2231(4) 0.54203(19) 0.84310(19) 0.0481(14) Uani 1 1 d . . .
H82A H 0.2284 0.5740 0.8185 0.072 Uiso 1 1 calc R . .
H82B H 0.1650 0.5219 0.8327 0.072 Uiso 1 1 calc R . .
H82C H 0.2759 0.5166 0.8405 0.072 Uiso 1 1 calc R . .
C841 C 0.3275(5) 0.5156(3) 1.0427(2) 0.089(2) Uani 1 1 d . . .
H84A H 0.3278 0.5361 1.0773 0.133 Uiso 1 1 calc R . .
H84B H 0.3916 0.5096 1.0341 0.133 Uiso 1 1 calc R . .
H84C H 0.2968 0.4792 1.0460 0.133 Uiso 1 1 calc R . .
C861 C 0.1161(3) 0.67730(17) 0.98438(18) 0.0367(12) Uani 1 1 d . . .
H86A H 0.1446 0.6943 1.0181 0.055 Uiso 1 1 calc R . .
H86B H 0.0537 0.6638 0.9901 0.055 Uiso 1 1 calc R . .
H86C H 0.1118 0.7054 0.9552 0.055 Uiso 1 1 calc R . .
C201 C 0.7858(6) 0.6496(4) 1.1459(3) 0.123(4) Uani 1 1 d . . .
H20A H 0.7768 0.6196 1.1704 0.148 Uiso 1 1 calc R . .
C202 C 0.8528(5) 0.6877(4) 1.1595(3) 0.103(3) Uani 1 1 d . . .
H20B H 0.8901 0.6851 1.1932 0.124 Uiso 1 1 calc R . .
C203 C 0.8664(5) 0.7305(3) 1.1237(4) 0.097(3) Uani 1 1 d . . .
H20C H 0.9146 0.7573 1.1317 0.116 Uiso 1 1 calc R . .
C204 C 0.8099(5) 0.7340(3) 1.0767(3) 0.082(2) Uani 1 1 d . . .
H20D H 0.8181 0.7642 1.0523 0.099 Uiso 1 1 calc R . .
C205 C 0.7427(5) 0.6961(3) 1.0636(2) 0.078(2) Uani 1 1 d . . .
H20E H 0.7039 0.6995 1.0304 0.093 Uiso 1 1 calc R . .
C206 C 0.7306(6) 0.6530(3) 1.0981(3) 0.102(3) Uani 1 1 d . . .
H20F H 0.6842 0.6253 1.0890 0.123 Uiso 1 1 calc R . .
C301 C -0.0759(12) 0.9670(7) 0.4882(10) 0.264(10) Uani 1 1 d . . .
H30A H -0.1288 0.9447 0.4753 0.317 Uiso 1 1 d R . .
C302 C -0.036(2) 0.9614(14) 0.5410(13) 0.34(2) Uani 1 1 d . . .
H30B H -0.0596 0.9376 0.5681 0.404 Uiso 1 1 d R . .
C303 C 0.0395(18) 0.9952(11) 0.5481(7) 0.238(15) Uani 1 1 d . . .
H30C H 0.0717 0.9911 0.5837 0.285 Uiso 1 1 d R . .

loop_
_atom_site_aniso_label
_atom_site_aniso_U_11
_atom_site_aniso_U_22
_atom_site_aniso_U_33
_atom_site_aniso_U_23
_atom_site_aniso_U_13
_atom_site_aniso_U_12
Sr 0.0193(2) 0.01786(17) 0.01794(17) -0.00013(19) 0.00240(14) -0.0024(2)
N1 0.019(2) 0.0222(18) 0.0126(16) -0.0041(13) 0.0033(14) -0.0007(15)
N2 0.020(2) 0.0086(15) 0.0182(16) 0.0000(13) 0.0007(14) -0.0009(14)
N3 0.0135(19) 0.0276(19) 0.0134(16) 0.0082(14) 0.0037(14) 0.0042(15)
N4 0.0144(19) 0.0226(17) 0.0161(16) -0.0017(14) -0.0042(14) -0.0005(15)
N5 0.018(2) 0.0160(17) 0.0134(16) 0.0038(13) -0.0059(14) -0.0019(15)
N6 0.0160(19) 0.0163(17) 0.0223(17) -0.0055(14) -0.0001(15) -0.0055(15)
C11 0.022(3) 0.025(2) 0.0105(18) 0.0018(16) 0.0005(17) -0.0030(19)
C12 0.022(3) 0.022(2) 0.020(2) -0.0002(17) 0.0035(18) -0.0044(19)
C13 0.042(3) 0.029(2) 0.041(3) -0.008(2) 0.020(2) -0.006(2)
C14 0.050(4) 0.033(3) 0.051(3) -0.007(2) 0.035(3) -0.013(3)
C15 0.040(3) 0.022(2) 0.043(3) -0.003(2) 0.013(2) -0.012(2)
C16 0.023(3) 0.019(2) 0.021(2) 0.0005(17) 0.0041(19) -0.0060(19)
C21 0.017(2) 0.025(2) 0.0144(18) -0.0063(16) 0.0096(16) -0.0023(17)
C22 0.033(3) 0.025(2) 0.0149(19) -0.0035(16) 0.0048(18) -0.0059(19)
C23 0.037(3) 0.027(2) 0.025(2) -0.0120(19) 0.007(2) -0.008(2)
C24 0.034(3) 0.017(2) 0.035(2) -0.0061(18) 0.019(2) -0.0027(19)
C25 0.023(3) 0.023(2) 0.028(2) 0.0068(18) 0.011(2) 0.0123(19)
C26 0.021(3) 0.028(2) 0.024(2) -0.0049(18) 0.0082(19) 0.0055(19)
C31 0.017(2) 0.0125(19) 0.0133(19) -0.0018(15) -0.0025(17) -0.0017(17)
C32 0.021(2) 0.0108(18) 0.0171(19) -0.0003(15) 0.0026(17) 0.0012(17)
C33 0.029(3) 0.020(2) 0.018(2) -0.0028(17) 0.0026(19) 0.0027(19)
C34 0.044(3) 0.025(2) 0.018(2) -0.0041(18) -0.003(2) -0.009(2)
C35 0.021(3) 0.030(2) 0.022(2) -0.0028(18) -0.0069(19) -0.005(2)
C36 0.023(3) 0.027(2) 0.025(2) 0.0016(18) 0.0041(19) 0.001(2)
C41 0.021(2) 0.0117(19) 0.0155(19) -0.0065(15) 0.0016(17) 0.0042(17)
C42 0.020(3) 0.018(2) 0.020(2) -0.0003(17) 0.0014(19) 0.0013(19)
C43 0.028(3) 0.031(2) 0.017(2) 0.0056(18) 0.0009(19) 0.001(2)
C44 0.024(3) 0.026(2) 0.026(2) 0.0039(18) -0.0004(19) 0.001(2)
C45 0.022(3) 0.020(2) 0.021(2) -0.0002(17) 0.0061(18) -0.0013(19)
C46 0.023(2) 0.015(2) 0.0149(19) -0.0045(16) 0.0034(17) 0.0022(18)
C51 0.024(3) 0.020(2) 0.020(2) 0.0051(17) 0.0058(19) -0.0053(19)
C52 0.027(3) 0.023(2) 0.019(2) 0.0008(17) 0.0019(19) -0.010(2)
C53 0.035(3) 0.024(2) 0.028(2) 0.0121(19) 0.003(2) 0.002(2)
C54 0.038(3) 0.020(2) 0.033(2) -0.0047(19) 0.013(2) -0.004(2)
C55 0.037(3) 0.028(2) 0.021(2) -0.0045(19) 0.002(2) -0.006(2)
C56 0.021(3) 0.025(2) 0.021(2) 0.0014(17) 0.0009(18) -0.0046(19)
C61 0.010(2) 0.021(2) 0.0212(19) -0.0068(17) -0.0018(16) -0.0021(18)
C62 0.014(2) 0.024(2) 0.0210(19) -0.0125(17) -0.0001(16) -0.0032(18)
C63 0.021(3) 0.030(2) 0.026(2) -0.0099(18) -0.0019(19) -0.002(2)
C64 0.021(3) 0.033(3) 0.043(3) -0.014(2) -0.003(2) -0.010(2)
C65 0.030(3) 0.023(2) 0.037(3) -0.003(2) 0.007(2) -0.006(2)
C66 0.018(2) 0.019(2) 0.024(2) -0.0053(17) 0.0031(18) -0.0040(18)
C71 0.007(2) 0.030(2) 0.022(2) -0.0036(18) -0.0065(17) -0.0017(18)
C72 0.023(3) 0.040(3) 0.025(2) -0.005(2) 0.002(2) 0.002(2)
C73 0.045(3) 0.052(3) 0.021(2) 0.004(2) 0.002(2) 0.003(3)
C74 0.052(4) 0.037(3) 0.033(3) 0.004(2) 0.005(2) 0.007(3)
C75 0.025(3) 0.028(2) 0.034(3) -0.003(2) -0.006(2) 0.004(2)
C76 0.006(2) 0.032(2) 0.0188(19) -0.001(2) -0.0066(15) 0.000(2)
C81 0.021(3) 0.015(2) 0.034(2) 0.0042(18) 0.007(2) -0.0062(18)
C82 0.036(3) 0.020(2) 0.043(3) 0.006(2) 0.012(2) -0.002(2)
C83 0.048(4) 0.035(3) 0.055(3) 0.020(3) 0.011(3) 0.010(3)
C84 0.053(4) 0.055(4) 0.049(3) 0.033(3) 0.003(3) 0.004(3)
C85 0.052(4) 0.050(3) 0.026(2) 0.016(2) 0.006(2) -0.008(3)
C86 0.029(3) 0.027(2) 0.027(2) 0.0028(19) 0.006(2) -0.012(2)
C91 0.020(2) 0.017(2) 0.0100(18) 0.0017(15) -0.0065(17) -0.0073(17)
C92 0.021(2) 0.0141(19) 0.020(2) 0.0029(16) -0.0022(18) -0.0030(18)
C93 0.021(3) 0.037(2) 0.024(2) 0.0049(19) -0.0093(19) -0.010(2)
C94 0.039(3) 0.043(3) 0.017(2) -0.004(2) 0.0018(19) -0.014(3)
C95 0.032(3) 0.030(2) 0.024(2) -0.005(2) 0.0079(19) -0.008(2)
C96 0.022(3) 0.024(2) 0.027(2) 0.0006(17) 0.0029(19) -0.0037(19)
C101 0.013(2) 0.026(2) 0.019(2) 0.0009(17) -0.0088(17) -0.0001(18)
C102 0.019(2) 0.027(2) 0.023(2) -0.0027(18) -0.0095(17) -0.001(2)
C103 0.014(2) 0.023(2) 0.041(2) -0.011(2) -0.0074(19) 0.004(2)
C104 0.013(2) 0.034(3) 0.036(2) -0.010(2) -0.005(2) 0.002(2)
C105 0.017(2) 0.029(2) 0.028(2) -0.0038(19) -0.0039(19) -0.004(2)
C106 0.019(2) 0.026(2) 0.019(2) 0.0002(17) -0.0071(17) -0.0040(18)
C107 0.023(3) 0.018(2) 0.043(3) 0.0015(19) -0.002(2) 0.0001(19)
C108 0.085(5) 0.066(4) 0.092(5) -0.048(4) 0.033(4) -0.053(4)
C109 0.073(5) 0.073(4) 0.084(5) 0.039(4) -0.027(4) -0.037(4)
C110 0.023(3) 0.043(3) 0.052(3) -0.024(2) 0.002(2) 0.001(2)
C111 0.025(3) 0.125(6) 0.109(5) -0.073(5) -0.013(3) 0.026(4)
C112 0.066(5) 0.081(5) 0.112(5) -0.007(4) 0.059(4) 0.004(4)
C113 0.018(2) 0.023(2) 0.024(2) -0.0035(18) -0.0031(18) -0.0027(19)
C114 0.034(3) 0.027(2) 0.042(3) 0.003(2) 0.010(2) -0.003(2)
C115 0.035(3) 0.038(3) 0.037(3) -0.012(2) -0.005(2) -0.003(2)
C221 0.047(3) 0.041(3) 0.030(3) 0.007(2) -0.014(2) -0.013(2)
C241 0.063(4) 0.021(2) 0.060(3) 0.001(2) 0.019(3) -0.001(3)
C261 0.045(3) 0.046(3) 0.035(3) 0.006(2) -0.016(2) -0.005(3)
C421 0.019(2) 0.021(2) 0.025(2) 0.0079(18) 0.0024(19) 0.0011(19)
C422 0.034(3) 0.039(3) 0.030(2) 0.011(2) 0.010(2) -0.002(2)
C423 0.047(4) 0.026(3) 0.058(3) 0.007(2) 0.019(3) -0.001(2)
C441 0.026(3) 0.053(3) 0.046(3) 0.019(3) 0.001(2) 0.001(3)
C442 0.068(5) 0.080(5) 0.096(5) -0.013(4) -0.056(4) -0.008(4)
C443 0.027(3) 0.074(4) 0.091(5) 0.028(3) 0.002(3) 0.021(3)
C461 0.022(3) 0.023(2) 0.021(2) 0.0038(17) 0.0018(18) -0.0010(19)
C462 0.035(3) 0.027(2) 0.026(2) 0.0058(18) 0.007(2) 0.000(2)
C463 0.047(3) 0.036(3) 0.016(2) 0.0007(19) 0.007(2) 0.002(2)
C521 0.049(3) 0.035(3) 0.021(2) -0.001(2) -0.001(2) -0.010(2)
C541 0.079(4) 0.029(3) 0.042(3) -0.008(2) 0.014(3) 0.005(3)
C561 0.028(3) 0.039(3) 0.030(2) 0.002(2) -0.011(2) -0.007(2)
C721 0.049(3) 0.045(3) 0.030(2) -0.013(2) 0.007(2) -0.004(3)
C741 0.092(5) 0.057(4) 0.060(4) 0.025(3) 0.023(4) 0.014(4)
C761 0.036(3) 0.023(2) 0.027(2) -0.0027(19) 0.002(2) 0.001(2)
C821 0.060(4) 0.035(3) 0.052(3) -0.005(2) 0.019(3) 0.009(3)
C841 0.095(6) 0.095(5) 0.073(4) 0.054(4) -0.009(4) 0.018(5)
C861 0.044(3) 0.035(3) 0.034(2) -0.007(2) 0.013(2) -0.007(2)
C201 0.088(7) 0.176(9) 0.100(6) 0.086(6) -0.019(5) -0.039(6)
C202 0.051(5) 0.183(9) 0.069(5) 0.021(6) -0.035(4) 0.008(6)
C203 0.064(6) 0.092(6) 0.129(7) 0.011(5) -0.021(5) -0.007(5)
C204 0.060(5) 0.082(5) 0.102(6) 0.029(4) -0.007(4) 0.006(4)
C205 0.066(5) 0.116(6) 0.048(3) 0.008(4) -0.009(3) -0.018(5)
C206 0.104(7) 0.129(7) 0.071(5) 0.041(5) -0.008(5) -0.048(5)
C301 0.36(2) 0.251(18) 0.192(16) 0.065(15) 0.07(2) 0.250(16)
C302 0.40(4) 0.37(4) 0.26(3) 0.13(2) 0.15(3) 0.33(4)
C303 0.41(4) 0.24(2) 0.075(8) 0.065(10) 0.088(13) 0.25(2)

loop_
_atom_type_symbol
_atom_type_description
_atom_type_scat_dispersion_real
_atom_type_scat_dispersion_imag
_atom_type_scat_source
C C 0.0033 0.0016 'International Tables Vol C Tables 4.2.6.8 and 6.1.1.4'
H H 0.0000 0.0000 'International Tables Vol C Tables 4.2.6.8 and 6.1.1.4'
N N 0.0061 0.0033 'International Tables Vol C Tables 4.2.6.8 and 6.1.1.4'
Sr Sr -1.5307 3.2498 'International Tables Vol C Tables 4.2.6.8 and 6.1.1.4'

loop_
_geom_angle_atom_site_label_1
_geom_angle_atom_site_label_2
_geom_angle_atom_site_label_3
_geom_angle
_geom_angle_site_symmetry_1
_geom_angle_site_symmetry_3
_geom_angle_publ_flag
N4 Sr N1 171.85(9) . . ?
N4 Sr N6 50.03(9) . . ?
N1 Sr N6 123.52(9) . . ?
N4 Sr N3 123.20(9) . . ?
N1 Sr N3 49.24(9) . . ?
N6 Sr N3 92.00(9) . . ?
N4 Sr C76 70.32(11) . . ?
N1 Sr C76 110.66(11) . . ?
N6 Sr C76 108.69(10) . . ?
N3 Sr C76 90.93(11) . . ?
N4 Sr C26 110.46(11) . . ?
N1 Sr C26 72.86(11) . . ?
N6 Sr C26 90.91(11) . . ?
N3 Sr C26 110.37(11) . . ?
C76 Sr C26 150.76(11) . . ?
N4 Sr N5 25.83(8) . . ?
N1 Sr N5 146.51(9) . . ?
N6 Sr N5 26.13(8) . . ?
N3 Sr N5 103.20(8) . . ?
C76 Sr N5 84.80(10) . . ?
C26 Sr N5 108.33(10) . . ?
N4 Sr N2 146.24(9) . . ?
N1 Sr N2 25.64(8) . . ?
N6 Sr N2 103.06(9) . . ?
N3 Sr N2 25.77(8) . . ?
C76 Sr N2 108.67(10) . . ?
C26 Sr N2 86.78(10) . . ?
N5 Sr N2 122.15(8) . . ?
N4 Sr C21 128.42(10) . . ?
N1 Sr C21 57.63(10) . . ?
N6 Sr C21 117.73(10) . . ?
N3 Sr C21 105.18(10) . . ?
C76 Sr C21 129.70(10) . . ?
C26 Sr C21 26.90(10) . . ?
N5 Sr C21 133.94(10) . . ?
N2 Sr C21 79.44(9) . . ?
N4 Sr C25 85.16(10) . . ?
N1 Sr C25 98.75(10) . . ?
N6 Sr C25 78.82(10) . . ?
N3 Sr C25 133.12(11) . . ?
C76 Sr C25 135.70(11) . . ?
C26 Sr C25 26.06(10) . . ?
N5 Sr C25 88.40(9) . . ?
N2 Sr C25 111.89(10) . . ?
C21 Sr C25 46.00(10) . . ?
N4 Sr C75 95.61(11) . . ?
N1 Sr C75 86.09(11) . . ?
N6 Sr C75 131.19(11) . . ?
N3 Sr C75 79.38(10) . . ?
C76 Sr C75 25.50(10) . . ?
C26 Sr C75 137.27(11) . . ?
N5 Sr C75 109.48(10) . . ?
N2 Sr C75 89.59(10) . . ?
C21 Sr C75 110.86(11) . . ?
C25 Sr C75 139.34(11) . . ?
N4 Sr C71 56.23(10) . . ?
N1 Sr C71 127.87(10) . . ?
N6 Sr C71 104.48(10) . . ?
N3 Sr C71 116.67(10) . . ?
C76 Sr C71 25.78(10) . . ?
C26 Sr C71 129.47(11) . . ?
N5 Sr C71 78.36(9) . . ?
N2 Sr C71 133.16(9) . . ?
C21 Sr C71 118.23(10) . . ?
C25 Sr C71 110.12(11) . . ?
C75 Sr C71 44.12(10) . . ?
N2 N1 C11 115.0(3) . . ?
N2 N1 Sr 97.1(2) . . ?
C11 N1 Sr 135.3(2) . . ?
N3 N2 N1 111.5(3) . . ?
N3 N2 Sr 61.52(18) . . ?
N1 N2 Sr 57.22(17) . . ?
N2 N3 C31 109.2(3) . . ?
N2 N3 Sr 92.7(2) . . ?
C31 N3 Sr 136.4(2) . . ?
N5 N4 C61 114.1(3) . . ?
N5 N4 Sr 96.7(2) . . ?
C61 N4 Sr 138.4(2) . . ?
N4 N5 N6 112.0(3) . . ?
N4 N5 Sr 57.48(17) . . ?
N6 N5 Sr 60.95(17) . . ?
N5 N6 C91 108.4(3) . . ?
N5 N6 Sr 92.9(2) . . ?
C91 N6 Sr 137.3(2) . . ?
C16 C11 C12 118.6(4) . . ?
C16 C11 N1 127.4(4) . . ?
C12 C11 N1 113.9(3) . . ?
C13 C12 C11 121.4(4) . . ?
C13 C12 C21 118.7(4) . . ?
C11 C12 C21 119.9(3) . . ?
C12 C13 C14 120.4(4) . . ?
C15 C14 C13 118.9(4) . . ?
C14 C15 C16 122.5(4) . . ?
C15 C16 C11 118.2(4) . . ?
C15 C16 C51 113.5(3) . . ?
C11 C16 C51 128.1(4) . . ?
C22 C21 C26 119.5(4) . . ?
C22 C21 C12 121.3(3) . . ?
C26 C21 C12 119.0(4) . . ?
C22 C21 Sr 85.8(2) . . ?
C26 C21 Sr 75.0(2) . . ?
C12 C21 Sr 112.6(2) . . ?
C23 C22 C21 119.2(4) . . ?
C23 C22 C221 120.4(4) . . ?
C21 C22 C221 120.4(4) . . ?
C23 C22 Sr 81.3(2) . . ?
C21 C22 Sr 68.9(2) . . ?
C221 C22 Sr 121.9(3) . . ?
C24 C23 C22 122.5(4) . . ?
C24 C23 Sr 76.5(2) . . ?
C22 C23 Sr 74.4(2) . . ?
C23 C24 C25 117.3(4) . . ?
C23 C24 C241 121.3(4) . . ?
C25 C24 C241 121.4(4) . . ?
C23 C24 Sr 79.4(2) . . ?
C25 C24 Sr 70.2(2) . . ?
C241 C24 Sr 122.4(3) . . ?
C26 C25 C24 122.2(4) . . ?
C26 C25 Sr 72.3(2) . . ?
C24 C25 Sr 85.0(2) . . ?
C25 C26 C21 119.2(4) . . ?
C25 C26 C261 120.5(4) . . ?
C21 C26 C261 120.2(4) . . ?
C25 C26 Sr 81.6(2) . . ?
C21 C26 Sr 78.1(2) . . ?
C261 C26 Sr 107.4(3) . . ?
C36 C31 C32 120.2(3) . . ?
C36 C31 N3 117.5(3) . . ?
C32 C31 N3 122.2(3) . . ?
C33 C32 C31 116.8(4) . . ?
C33 C32 C41 117.4(3) . . ?
C31 C32 C41 125.7(3) . . ?
C34 C33 C32 122.9(4) . . ?
C33 C34 C35 120.1(4) . . ?
C36 C35 C34 118.6(4) . . ?
C35 C36 C31 121.3(4) . . ?
C42 C41 C46 119.4(4) . . ?
C42 C41 C32 120.7(4) . . ?
C46 C41 C32 119.6(3) . . ?
C43 C42 C41 119.0(4) . . ?
C43 C42 C421 117.6(4) . . ?
C41 C42 C421 123.2(4) . . ?
C44 C43 C42 123.5(4) . . ?
C43 C44 C45 116.5(4) . . ?
C43 C44 C441 122.2(4) . . ?
C45 C44 C441 121.2(4) . . ?
C44 C45 C46 122.7(4) . . ?
C45 C46 C41 118.8(3) . . ?
C45 C46 C461 117.3(4) . . ?
C41 C46 C461 123.9(4) . . ?
C52 C51 C56 120.0(4) . . ?
C52 C51 C16 118.1(3) . . ?
C56 C51 C16 120.9(4) . . ?
C51 C52 C53 119.3(4) . . ?
C51 C52 C521 121.0(4) . . ?
C53 C52 C521 119.7(4) . . ?
C54 C53 C52 122.1(4) . . ?
C55 C54 C53 117.2(4) . . ?
C55 C54 C541 121.4(4) . . ?
C53 C54 C541 121.4(4) . . ?
C54 C55 C56 122.8(4) . . ?
C55 C56 C51 118.6(4) . . ?
C55 C56 C561 119.4(4) . . ?
C51 C56 C561 121.9(4) . . ?
C62 C61 C66 118.7(4) . . ?
C62 C61 N4 114.9(3) . . ?
C66 C61 N4 126.4(3) . . ?
C63 C62 C61 121.0(4) . . ?
C63 C62 C71 117.1(4) . . ?
C61 C62 C71 121.8(3) . . ?
C64 C63 C62 119.9(4) . . ?
C63 C64 C65 119.7(4) . . ?
C64 C65 C66 122.2(4) . . ?
C65 C66 C61 118.5(4) . . ?
C65 C66 C81 115.2(4) . . ?
C61 C66 C81 126.0(4) . . ?
C72 C71 C76 119.1(4) . . ?
C72 C71 C62 120.7(4) . . ?
C76 C71 C62 119.9(3) . . ?
C72 C71 Sr 99.4(3) . . ?
C76 C71 Sr 66.7(2) . . ?
C62 C71 Sr 108.1(2) . . ?
C73 C72 C71 118.8(4) . . ?
C73 C72 C721 120.0(4) . . ?
C71 C72 C721 121.1(4) . . ?
C72 C73 C74 123.3(4) . . ?
C73 C74 C75 117.1(4) . . ?
C73 C74 C741 122.5(4) . . ?
C75 C74 C741 120.4(4) . . ?
C76 C75 C74 121.4(4) . . ?
C76 C75 Sr 67.2(2) . . ?
C74 C75 Sr 99.1(3) . . ?
C75 C76 C71 120.3(3) . . ?
C75 C76 C761 117.9(4) . . ?
C71 C76 C761 121.9(4) . . ?
C75 C76 Sr 87.3(2) . . ?
C71 C76 Sr 87.5(2) . . ?
C761 C76 Sr 95.7(2) . . ?
C82 C81 C86 119.6(4) . . ?
C82 C81 C66 118.2(4) . . ?
C86 C81 C66 121.1(4) . . ?
C81 C82 C83 119.8(4) . . ?
C81 C82 C821 121.4(4) . . ?
C83 C82 C821 118.8(4) . . ?
C84 C83 C82 120.8(5) . . ?
C83 C84 C85 118.6(5) . . ?
C83 C84 C841 120.3(5) . . ?
C85 C84 C841 121.1(5) . . ?
C84 C85 C86 122.8(5) . . ?
C85 C86 C81 118.3(4) . . ?
C85 C86 C861 120.1(4) . . ?
C81 C86 C861 121.5(4) . . ?
C96 C91 C92 119.8(3) . . ?
C96 C91 N6 118.2(3) . . ?
C92 C91 N6 122.0(3) . . ?
C93 C92 C91 116.7(4) . . ?
C93 C92 C101 117.0(4) . . ?
C91 C92 C101 126.3(3) . . ?
C94 C93 C92 124.0(4) . . ?
C93 C94 C95 118.4(4) . . ?
C94 C95 C96 120.2(4) . . ?
C95 C96 C91 120.8(4) . . ?
C106 C101 C102 118.6(4) . . ?
C106 C101 C92 120.3(3) . . ?
C102 C101 C92 120.7(4) . . ?
C103 C102 C101 118.4(4) . . ?
C103 C102 C107 119.4(4) . . ?
C101 C102 C107 121.8(4) . . ?
C104 C103 C102 123.0(4) . . ?
C105 C104 C103 117.1(4) . . ?
C105 C104 C110 121.7(4) . . ?
C103 C104 C110 121.3(4) . . ?
C104 C105 C106 123.0(4) . . ?
C105 C106 C101 119.6(4) . . ?
C105 C106 C113 117.5(4) . . ?
C101 C106 C113 122.8(4) . . ?
C108 C107 C109 110.7(4) . . ?
C108 C107 C102 113.6(4) . . ?
C109 C107 C102 108.1(4) . . ?
C104 C110 C111 111.0(4) . . ?
C104 C110 C112 111.4(4) . . ?
C111 C110 C112 111.3(5) . . ?
C114 C113 C106 112.0(3) . . ?
C114 C113 C115 108.4(3) . . ?
C106 C113 C115 111.7(3) . . ?
C422 C421 C42 111.7(3) . . ?
C422 C421 C423 110.7(3) . . ?
C42 C421 C423 110.8(3) . . ?
C443 C441 C44 113.4(4) . . ?
C443 C441 C442 110.1(4) . . ?
C44 C441 C442 110.4(4) . . ?
C462 C461 C46 113.4(3) . . ?
C462 C461 C463 108.8(3) . . ?
C46 C461 C463 110.7(3) . . ?
C202 C201 C206 121.6(7) . . ?
C201 C202 C203 118.9(7) . . ?
C204 C203 C202 118.9(7) . . ?
C205 C204 C203 121.9(7) . . ?
C204 C205 C206 119.4(6) . . ?
C205 C206 C201 119.2(7) . . ?
C302 C301 C303 121(2) . 3_576 ?
C303 C302 C301 109(3) . . ?
C302 C303 C301 130(2) . 3_576 ?

loop_
_geom_bond_atom_site_label_1
_geom_bond_atom_site_label_2
_geom_bond_distance
_geom_bond_site_symmetry_2
_geom_bond_publ_flag
Sr N4 2.571(3) . ?
Sr N1 2.578(3) . ?
Sr N6 2.650(3) . ?
Sr N3 2.677(3) . ?
Sr C76 2.980(4) . ?
Sr C26 3.011(4) . ?
Sr N5 3.028(3) . ?
Sr N2 3.043(3) . ?
Sr C21 3.051(4) . ?
Sr C25 3.126(4) . ?
Sr C75 3.229(4) . ?
Sr C71 3.241(4) . ?
N1 N2 1.327(4) . ?
N1 C11 1.431(5) . ?
N2 N3 1.324(4) . ?
N3 C31 1.453(4) . ?
N4 N5 1.328(4) . ?
N4 C61 1.428(5) . ?
N5 N6 1.335(4) . ?
N6 C91 1.446(4) . ?
C11 C16 1.410(5) . ?
C11 C12 1.413(5) . ?
C12 C13 1.379(5) . ?
C12 C21 1.502(5) . ?
C13 C14 1.384(6) . ?
C14 C15 1.383(6) . ?
C15 C16 1.407(5) . ?
C16 C51 1.520(5) . ?
C21 C22 1.399(5) . ?
C21 C26 1.410(5) . ?
C22 C23 1.392(5) . ?
C22 C221 1.507(5) . ?
C23 C24 1.391(6) . ?
C24 C25 1.396(6) . ?
C24 C241 1.505(5) . ?
C25 C26 1.388(5) . ?
C26 C261 1.508(6) . ?
C31 C36 1.406(5) . ?
C31 C32 1.409(5) . ?
C32 C33 1.405(5) . ?
C32 C41 1.497(5) . ?
C33 C34 1.377(6) . ?
C34 C35 1.395(6) . ?
C35 C36 1.393(5) . ?
C41 C42 1.404(5) . ?
C41 C46 1.423(5) . ?
C42 C43 1.396(6) . ?
C42 C421 1.526(5) . ?
C43 C44 1.395(6) . ?
C44 C45 1.397(5) . ?
C44 C441 1.520(6) . ?
C45 C46 1.408(5) . ?
C46 C461 1.537(5) . ?
C51 C52 1.396(5) . ?
C51 C56 1.404(5) . ?
C52 C53 1.396(5) . ?
C52 C521 1.517(5) . ?
C53 C54 1.396(5) . ?
C54 C55 1.389(6) . ?
C54 C541 1.505(5) . ?
C55 C56 1.394(5) . ?
C56 C561 1.500(5) . ?
C61 C62 1.405(5) . ?
C61 C66 1.422(5) . ?
C62 C63 1.400(5) . ?
C62 C71 1.503(5) . ?
C63 C64 1.380(6) . ?
C64 C65 1.381(6) . ?
C65 C66 1.395(6) . ?
C66 C81 1.505(5) . ?
C71 C72 1.404(5) . ?
C71 C76 1.411(5) . ?
C72 C73 1.389(6) . ?
C72 C721 1.519(6) . ?
C73 C74 1.394(6) . ?
C74 C75 1.401(6) . ?
C74 C741 1.505(6) . ?
C75 C76 1.391(5) . ?
C76 C761 1.527(5) . ?
C81 C82 1.383(5) . ?
C81 C86 1.413(5) . ?
C82 C83 1.409(6) . ?
C82 C821 1.523(6) . ?
C83 C84 1.376(7) . ?
C84 C85 1.376(7) . ?
C84 C841 1.533(6) . ?
C85 C86 1.384(6) . ?
C86 C861 1.512(6) . ?
C91 C96 1.398(5) . ?
C91 C92 1.414(5) . ?
C92 C93 1.397(5) . ?
C92 C101 1.511(5) . ?
C93 C94 1.377(6) . ?
C94 C95 1.380(6) . ?
C95 C96 1.395(5) . ?
C101 C106 1.416(5) . ?
C101 C102 1.420(5) . ?
C102 C103 1.399(5) . ?
C102 C107 1.530(5) . ?
C103 C104 1.393(6) . ?
C104 C105 1.376(5) . ?
C104 C110 1.518(6) . ?
C105 C106 1.385(5) . ?
C106 C113 1.531(5) . ?
C107 C108 1.513(6) . ?
C107 C109 1.529(6) . ?
C110 C111 1.523(7) . ?
C110 C112 1.535(7) . ?
C113 C114 1.531(5) . ?
C113 C115 1.554(5) . ?
C421 C422 1.525(5) . ?
C421 C423 1.540(5) . ?
C441 C443 1.502(6) . ?
C441 C442 1.533(7) . ?
C461 C462 1.517(5) . ?
C461 C463 1.540(5) . ?
C201 C202 1.345(10) . ?
C201 C206 1.363(9) . ?
C202 C203 1.373(9) . ?
C203 C204 1.355(9) . ?
C204 C205 1.344(8) . ?
C205 C206 1.352(8) . ?
C301 C302 1.38(3) . ?
C301 C303 1.40(3) 3_576 ?
C302 C303 1.36(5) . ?
C303 C301 1.40(3) 3_576 ?
